data_2227589
loop_
_publ_author_name
'Hagos, Tesfamariam K.'
'Nogai, Stefan D.'
'Dobrza\'nska, Liliana'
'Cronje, Stephanie'
'Raubenheimer, Helgard G.'

_publ_section_title
;
 1,1,2,2-Tetrakis(1,3-benzothiazol-2-yl)ethene chloroform disolvate
;
_journal_coeditor_code HG2698
_journal_issue 9
_journal_name_full 'Acta Crystallographica Section E'
_journal_page_first o2378
_journal_paper_doi 10.1107/S1600536810032526
_journal_volume 66
_journal_year 2010
_chemical_formula_iupac 'C30 H16 N4 S4, 2C H Cl3'
_chemical_formula_moiety 'C30 H16 N4 S4, 2(C H Cl3)'
_chemical_formula_sum 'C32 H18 Cl6 N4 S4'
_chemical_formula_weight 799.44
_chemical_name_common work
_chemical_name_systematic
;
1,1,2,2-Tetrakis(1,3-benzothiazol-2-yl)ethene chloroform disolvate
;
_space_group_IT_number 14
_symmetry_cell_setting monoclinic
_symmetry_space_group_name_Hall '-P 2ybc'
_symmetry_space_group_name_H-M 'P 1 21/c 1'
_atom_sites_solution_hydrogens geom
_atom_sites_solution_primary direct
_atom_sites_solution_secondary difmap
_audit_creation_method SHELXL-97
_cell_angle_alpha 90.00
_cell_angle_beta 115.61(3)
_cell_angle_gamma 90.00
_cell_formula_units_Z 2
_cell_length_a 9.955(2)
_cell_length_b 16.299(3)
_cell_length_c 11.569(2)
_cell_measurement_reflns_used 2580
_cell_measurement_temperature 100(2)
_cell_measurement_theta_max 27.512
_cell_measurement_theta_min 2.709
_cell_volume 1692.7(7)
_computing_cell_refinement 'SAINT (Bruker, 2002)'
_computing_data_collection 'SMART (Bruker, 2001)'
_computing_data_reduction 'SAINT (Bruker, 2002)'
_computing_molecular_graphics 'Mercury (Macrae <i>et al.</i>, 2008)'
_computing_publication_material 'SHELXL97 (Sheldrick, 2008)'
_computing_structure_refinement 'SHELXL97 (Sheldrick, 2008)'
_computing_structure_solution 'SHELXS97 (Sheldrick, 2008)'
_diffrn_ambient_temperature 100(2)
_diffrn_measured_fraction_theta_full 0.999
_diffrn_measured_fraction_theta_max 0.960
_diffrn_measurement_device_type 'Bruker APEX CCD area-detector'
_diffrn_measurement_method \w
_diffrn_radiation_monochromator graphite
_diffrn_radiation_source 'fine-focus sealed tube'
_diffrn_radiation_type MoK\a
_diffrn_radiation_wavelength 0.71073
_diffrn_reflns_av_R_equivalents 0.0370
_diffrn_reflns_av_sigmaI/netI 0.0285
_diffrn_reflns_limit_h_max 12
_diffrn_reflns_limit_h_min -12
_diffrn_reflns_limit_k_max 21
_diffrn_reflns_limit_k_min -21
_diffrn_reflns_limit_l_max 14
_diffrn_reflns_limit_l_min -15
_diffrn_reflns_number 19051
_diffrn_reflns_theta_full 26.50
_diffrn_reflns_theta_max 28.23
_diffrn_reflns_theta_min 2.27
_exptl_absorpt_coefficient_mu 0.786
_exptl_absorpt_correction_T_max 0.8912
_exptl_absorpt_correction_T_min 0.7704
_exptl_absorpt_correction_type multi-scan
_exptl_absorpt_process_details '(SADABS; Sheldrick, 1997)'
_exptl_crystal_colour yellow
_exptl_crystal_density_diffrn 1.568
_exptl_crystal_density_method 'not measured'
_exptl_crystal_description block
_exptl_crystal_F_000 808
_exptl_crystal_size_max 0.35
_exptl_crystal_size_mid 0.25
_exptl_crystal_size_min 0.15
_refine_diff_density_max 0.825
_refine_diff_density_min -0.619
_refine_ls_extinction_method none
_refine_ls_goodness_of_fit_ref 1.066
_refine_ls_hydrogen_treatment constr
_refine_ls_matrix_type full
_refine_ls_number_parameters 208
_refine_ls_number_reflns 4018
_refine_ls_number_restraints 0
_refine_ls_restrained_S_all 1.066
_refine_ls_R_factor_all 0.0411
_refine_ls_R_factor_gt 0.0377
_refine_ls_shift/su_max 0.001
_refine_ls_shift/su_mean 0.000
_refine_ls_structure_factor_coef Fsqd
_refine_ls_weighting_details 'calc w=1/[\s^2^(Fo^2^)+(0.0425P)^2^+1.4464P] where P=(Fo^2^+2Fc^2^)/3'
_refine_ls_weighting_scheme calc
_refine_ls_wR_factor_gt 0.0901
_refine_ls_wR_factor_ref 0.0921
_reflns_number_gt 3704
_reflns_number_total 4018
_reflns_threshold_expression I>2\s(I)
_cod_data_source_file hg2698.cif
_cod_data_source_block I
_cod_original_cell_volume 1692.8(6)
_cod_original_sg_symbol_H-M 'P 21/c'
_cod_database_code 2227589
_cod_database_fobs_code 2227589

loop_
_symmetry_equiv_pos_as_xyz
'x, y, z'
'-x, y+1/2, -z+1/2'
'-x, -y, -z'
'x, -y-1/2, z-1/2'

loop_
_atom_site_type_symbol
_atom_site_label
_atom_site_fract_x
_atom_site_fract_y
_atom_site_fract_z
_atom_site_U_iso_or_equiv
_atom_site_adp_type
_atom_site_calc_flag
_atom_site_refinement_flags
_atom_site_occupancy
_atom_site_disorder_assembly
_atom_site_disorder_group
C C1 0.94075(18) 0.52372(10) 0.99285(15) 0.0127(3) Uani d . 1 . .
C C2 0.87364(18) 0.58940(10) 0.89861(15) 0.0123(3) Uani d . 1 . .
N N3 0.76258(16) 0.63137(9) 0.90007(14) 0.0143(3) Uani d . 1 . .
C C4 0.71780(18) 0.69236(10) 0.80832(16) 0.0139(3) Uani d . 1 . .
C C5 0.6029(2) 0.74885(11) 0.78653(17) 0.0183(3) Uani d . 1 . .
H H5 0.5477 0.7473 0.8360 0.022 Uiso calc R 1 . .
C C6 0.57244(19) 0.80648(11) 0.69183(17) 0.0179(3) Uani d . 1 . .
H H6 0.4950 0.8451 0.6761 0.021 Uiso calc R 1 . .
C C7 0.65214(19) 0.80981(10) 0.61813(16) 0.0167(3) Uani d . 1 . .
H H7 0.6274 0.8502 0.5529 0.020 Uiso calc R 1 . .
C C8 0.76687(19) 0.75521(11) 0.63852(17) 0.0171(3) Uani d . 1 . .
H H8 0.8220 0.7577 0.5890 0.020 Uiso calc R 1 . .
C C9 0.79844(18) 0.69662(10) 0.73415(16) 0.0139(3) Uani d . 1 . .
S S10 0.93325(5) 0.62064(3) 0.78321(4) 0.01696(11) Uani d . 1 . .
C C11 0.86666(17) 0.51295(10) 1.08024(16) 0.0122(3) Uani d . 1 . .
N N12 0.91748(16) 0.54510(9) 1.19354(14) 0.0138(3) Uani d . 1 . .
C C13 0.82944(19) 0.52252(10) 1.25436(16) 0.0146(3) Uani d . 1 . .
C C14 0.8538(2) 0.54653(12) 1.37835(17) 0.0203(4) Uani d . 1 . .
H H14 0.9341 0.5818 1.4278 0.024 Uiso calc R 1 . .
C C15 0.7579(2) 0.51753(13) 1.42658(18) 0.0248(4) Uani d . 1 . .
H H15 0.7733 0.5328 1.5106 0.030 Uiso calc R 1 . .
C C16 0.6383(2) 0.46595(13) 1.35398(19) 0.0247(4) Uani d . 1 . .
H H16 0.5749 0.4465 1.3902 0.030 Uiso calc R 1 . .
C C17 0.6109(2) 0.44282(12) 1.23095(18) 0.0210(4) Uani d . 1 . .
H H17 0.5289 0.4085 1.1814 0.025 Uiso calc R 1 . .
C C18 0.70809(19) 0.47171(10) 1.18186(16) 0.0153(3) Uani d . 1 . .
S S19 0.70563(5) 0.45367(3) 1.03337(4) 0.01547(11) Uani d . 1 . .
C C20 0.7989(2) 0.34163(12) 0.71325(18) 0.0233(4) Uani d . 1 . .
H H20 0.8939 0.3669 0.7209 0.028 Uiso calc R 1 . .
Cl Cl21 0.72698(8) 0.27883(4) 0.57692(6) 0.04317(16) Uani d . 1 . .
Cl Cl22 0.83624(6) 0.28346(4) 0.85199(5) 0.03533(14) Uani d . 1 . .
Cl Cl23 0.67054(6) 0.42068(3) 0.69781(5) 0.02985(13) Uani d . 1 . .

loop_
_atom_site_aniso_label
_atom_site_aniso_U_11
_atom_site_aniso_U_22
_atom_site_aniso_U_33
_atom_site_aniso_U_12
_atom_site_aniso_U_13
_atom_site_aniso_U_23
C1 0.0136(7) 0.0128(7) 0.0119(7) -0.0026(6) 0.0058(6) -0.0015(6)
C2 0.0138(7) 0.0128(7) 0.0117(7) -0.0004(6) 0.0068(6) 0.0001(6)
N3 0.0143(7) 0.0146(7) 0.0149(7) 0.0002(5) 0.0070(6) 0.0014(5)
C4 0.0138(8) 0.0140(8) 0.0141(7) -0.0007(6) 0.0062(6) -0.0002(6)
C5 0.0184(8) 0.0198(8) 0.0200(8) 0.0040(7) 0.0115(7) 0.0027(7)
C6 0.0171(8) 0.0161(8) 0.0201(8) 0.0044(6) 0.0077(7) 0.0027(7)
C7 0.0176(8) 0.0146(8) 0.0155(8) 0.0004(6) 0.0050(7) 0.0029(6)
C8 0.0177(8) 0.0183(8) 0.0172(8) 0.0007(7) 0.0094(7) 0.0032(7)
C9 0.0138(8) 0.0130(7) 0.0155(8) 0.0016(6) 0.0068(6) 0.0013(6)
S10 0.0184(2) 0.0190(2) 0.0184(2) 0.00666(16) 0.01248(17) 0.00728(16)
C11 0.0116(7) 0.0108(7) 0.0140(7) 0.0012(6) 0.0054(6) 0.0022(6)
N12 0.0138(7) 0.0142(7) 0.0143(7) 0.0017(5) 0.0070(6) 0.0013(5)
C13 0.0144(8) 0.0144(8) 0.0157(8) 0.0037(6) 0.0074(6) 0.0027(6)
C14 0.0202(9) 0.0250(9) 0.0164(8) 0.0022(7) 0.0085(7) 0.0005(7)
C15 0.0273(10) 0.0347(11) 0.0168(9) 0.0062(8) 0.0136(8) 0.0035(8)
C16 0.0230(9) 0.0324(10) 0.0256(10) 0.0055(8) 0.0169(8) 0.0095(8)
C17 0.0170(8) 0.0250(9) 0.0234(9) 0.0002(7) 0.0109(7) 0.0054(7)
C18 0.0152(8) 0.0160(8) 0.0158(8) 0.0026(6) 0.0077(7) 0.0031(6)
S19 0.0146(2) 0.0181(2) 0.0143(2) -0.00416(15) 0.00682(16) -0.00119(15)
C20 0.0240(9) 0.0256(10) 0.0243(9) -0.0075(7) 0.0143(8) -0.0064(7)
Cl21 0.0606(4) 0.0355(3) 0.0312(3) -0.0043(3) 0.0178(3) -0.0158(2)
Cl22 0.0303(3) 0.0464(3) 0.0305(3) 0.0025(2) 0.0143(2) 0.0093(2)
Cl23 0.0364(3) 0.0275(3) 0.0333(3) 0.0002(2) 0.0222(2) -0.00071(19)

loop_
_atom_type_symbol
_atom_type_description
_atom_type_scat_dispersion_real
_atom_type_scat_dispersion_imag
_atom_type_scat_source
C C 0.0033 0.0016 'International Tables Vol C Tables 4.2.6.8 and 6.1.1.4'
N N 0.0061 0.0033 'International Tables Vol C Tables 4.2.6.8 and 6.1.1.4'
S S 0.1246 0.1234 'International Tables Vol C Tables 4.2.6.8 and 6.1.1.4'
Cl Cl 0.1484 0.1585 'International Tables Vol C Tables 4.2.6.8 and 6.1.1.4'
H H 0.0000 0.0000 'International Tables Vol C Tables 4.2.6.8 and 6.1.1.4'

loop_
_geom_angle_atom_site_label_1
_geom_angle_atom_site_label_2
_geom_angle_atom_site_label_3
_geom_angle_site_symmetry_1
_geom_angle_site_symmetry_3
_geom_angle
_geom_angle_publ_flag
C1 C1 C2 3_767 . 126.72(19) ?
C1 C1 C11 3_767 . 120.41(19) ?
C2 C1 C11 . . 112.86(14) ?
N3 C2 C1 . . 119.25(14) ?
N3 C2 S10 . . 115.11(12) ?
C1 C2 S10 . . 125.61(12) ?
C2 N3 C4 . . 111.16(14) ?
N3 C4 C5 . . 125.30(15) ?
N3 C4 C9 . . 115.13(15) ?
C5 C4 C9 . . 119.56(15) ?
C6 C5 C4 . . 118.26(16) ?
C6 C5 H5 . . 120.9 ?
C4 C5 H5 . . 120.9 ?
C5 C6 C7 . . 121.77(16) ?
C5 C6 H6 . . 119.1 ?
C7 C6 H6 . . 119.1 ?
C8 C7 C6 . . 121.06(16) ?
C8 C7 H7 . . 119.5 ?
C6 C7 H7 . . 119.5 ?
C7 C8 C9 . . 117.57(16) ?
C7 C8 H8 . . 121.2 ?
C9 C8 H8 . . 121.2 ?
C8 C9 C4 . . 121.77(15) ?
C8 C9 S10 . . 128.94(13) ?
C4 C9 S10 . . 109.29(12) ?
C9 S10 C2 . . 89.31(8) ?
N12 C11 C1 . . 123.05(15) ?
N12 C11 S19 . . 116.31(13) ?
C1 C11 S19 . . 120.63(12) ?
C11 N12 C13 . . 110.45(14) ?
N12 C13 C14 . . 125.14(16) ?
N12 C13 C18 . . 114.94(15) ?
C14 C13 C18 . . 119.93(16) ?
C15 C14 C13 . . 118.27(18) ?
C15 C14 H14 . . 120.9 ?
C13 C14 H14 . . 120.9 ?
C14 C15 C16 . . 121.31(18) ?
C14 C15 H15 . . 119.3 ?
C16 C15 H15 . . 119.3 ?
C17 C16 C15 . . 121.31(17) ?
C17 C16 H16 . . 119.3 ?
C15 C16 H16 . . 119.3 ?
C16 C17 C18 . . 117.61(18) ?
C16 C17 H17 . . 121.2 ?
C18 C17 H17 . . 121.2 ?
C17 C18 C13 . . 121.56(17) ?
C17 C18 S19 . . 129.04(15) ?
C13 C18 S19 . . 109.39(13) ?
C18 S19 C11 . . 88.89(8) ?
Cl21 C20 Cl22 . . 110.44(11) ?
Cl21 C20 Cl23 . . 109.77(11) ?
Cl22 C20 Cl23 . . 110.05(10) ?
Cl21 C20 H20 . . 108.8 ?
Cl22 C20 H20 . . 108.8 ?
Cl23 C20 H20 . . 108.8 ?

loop_
_geom_bond_atom_site_label_1
_geom_bond_atom_site_label_2
_geom_bond_site_symmetry_2
_geom_bond_distance
_geom_bond_publ_flag
C1 C1 3_767 1.359(3) ?
C1 C2 . 1.467(2) ?
C1 C11 . 1.497(2) ?
C2 N3 . 1.306(2) ?
C2 S10 . 1.7546(16) ?
N3 C4 . 1.380(2) ?
C4 C5 . 1.404(2) ?
C4 C9 . 1.408(2) ?
C5 C6 . 1.374(2) ?
C5 H5 . 0.9500 ?
C6 C7 . 1.394(2) ?
C6 H6 . 0.9500 ?
C7 C8 . 1.385(2) ?
C7 H7 . 0.9500 ?
C8 C9 . 1.391(2) ?
C8 H8 . 0.9500 ?
C9 S10 . 1.7315(17) ?
C11 N12 . 1.294(2) ?
C11 S19 . 1.7453(17) ?
N12 C13 . 1.390(2) ?
C13 C14 . 1.403(2) ?
C13 C18 . 1.405(2) ?
C14 C15 . 1.380(3) ?
C14 H14 . 0.9500 ?
C15 C16 . 1.402(3) ?
C15 H15 . 0.9500 ?
C16 C17 . 1.381(3) ?
C16 H16 . 0.9500 ?
C17 C18 . 1.398(2) ?
C17 H17 . 0.9500 ?
C18 S19 . 1.7327(18) ?
C20 Cl21 . 1.753(2) ?
C20 Cl22 . 1.760(2) ?
C20 Cl23 . 1.769(2) ?
C20 H20 . 1.0000 ?

loop_
_geom_hbond_atom_site_label_D
_geom_hbond_atom_site_label_H
_geom_hbond_atom_site_label_A
_geom_hbond_site_symmetry_A
_geom_hbond_distance_DH
_geom_hbond_distance_HA
_geom_hbond_distance_DA
_geom_hbond_angle_DHA
C20 H20 N12 3_767 1.00 2.23 3.148(3) 153
C6 H6 Cl23 2_656 0.95 2.90 3.690(2) 141
C7 H7 N3 4_575 0.95 2.66 3.300(3) 125
C8 H8 N3 4_575 0.95 2.70 3.306(2) 122
C17 H17 N3 3_667 0.95 2.71 3.565(3) 149

loop_
_geom_torsion_atom_site_label_1
_geom_torsion_atom_site_label_2
_geom_torsion_atom_site_label_3
_geom_torsion_atom_site_label_4
_geom_torsion_site_symmetry_1
_geom_torsion_site_symmetry_2
_geom_torsion_site_symmetry_3
_geom_torsion_site_symmetry_4
_geom_torsion
_geom_torsion_publ_flag
C1 C1 C2 N3 3_767 . . . -177.7(2) ?
C11 C1 C2 N3 . . . . 1.0(2) ?
C1 C1 C2 S10 3_767 . . . 0.1(3) ?
C11 C1 C2 S10 . . . . 178.72(12) ?
C1 C2 N3 C4 . . . . 177.65(14) ?
S10 C2 N3 C4 . . . . -0.34(18) ?
C2 N3 C4 C5 . . . . -178.99(17) ?
C2 N3 C4 C9 . . . . 0.1(2) ?
N3 C4 C5 C6 . . . . 179.50(16) ?
C9 C4 C5 C6 . . . . 0.5(3) ?
C4 C5 C6 C7 . . . . 0.0(3) ?
C5 C6 C7 C8 . . . . -0.6(3) ?
C6 C7 C8 C9 . . . . 0.6(3) ?
C7 C8 C9 C4 . . . . -0.1(3) ?
C7 C8 C9 S10 . . . . -179.85(14) ?
N3 C4 C9 C8 . . . . -179.57(16) ?
C5 C4 C9 C8 . . . . -0.5(3) ?
N3 C4 C9 S10 . . . . 0.23(19) ?
C5 C4 C9 S10 . . . . 179.34(13) ?
C8 C9 S10 C2 . . . . 179.45(17) ?
C4 C9 S10 C2 . . . . -0.33(13) ?
N3 C2 S10 C9 . . . . 0.40(14) ?
C1 C2 S10 C9 . . . . -177.44(15) ?
C1 C1 C11 N12 3_767 . . . 81.4(3) ?
C2 C1 C11 N12 . . . . -97.33(19) ?
C1 C1 C11 S19 3_767 . . . -97.5(2) ?
C2 C1 C11 S19 . . . . 83.71(16) ?
C1 C11 N12 C13 . . . . -177.85(14) ?
S19 C11 N12 C13 . . . . 1.15(18) ?
C11 N12 C13 C14 . . . . 179.76(16) ?
C11 N12 C13 C18 . . . . -0.3(2) ?
N12 C13 C14 C15 . . . . -178.67(17) ?
C18 C13 C14 C15 . . . . 1.4(3) ?
C13 C14 C15 C16 . . . . -0.5(3) ?
C14 C15 C16 C17 . . . . -0.7(3) ?
C15 C16 C17 C18 . . . . 0.9(3) ?
C16 C17 C18 C13 . . . . -0.1(3) ?
C16 C17 C18 S19 . . . . 179.48(15) ?
N12 C13 C18 C17 . . . . 178.94(16) ?
C14 C13 C18 C17 . . . . -1.1(3) ?
N12 C13 C18 S19 . . . . -0.69(18) ?
C14 C13 C18 S19 . . . . 179.28(13) ?
C17 C18 S19 C11 . . . . -178.54(17) ?
C13 C18 S19 C11 . . . . 1.05(13) ?
N12 C11 S19 C18 . . . . -1.33(14) ?
C1 C11 S19 C18 . . . . 177.70(14) ?
